data_1546974
loop_
_publ_author_name
'Fieser, Megan E.'
'Palumbo, Chad T.'
'La Pierre, Henry Storms'
'Halter, Dominik P.'
'Voora, Vamsee K.'
'Ziller, Joseph W.'
'Furche, Filipp'
'Meyer, Karsten'
'Evans, William J.'

_publ_section_title
;
 Comparisons of Lanthanide / Actinide +2 Ions in a Tris(aryloxide)arene
 Coordination Environment
;
_journal_name_full 'Chem. Sci.'
_journal_paper_doi 10.1039/C7SC02337E
_journal_year 2017
_chemical_formula_sum 'C63 H75 Er O3'
_chemical_formula_weight 1047.49
_space_group_crystal_system monoclinic
_space_group_IT_number 14
_space_group_name_Hall '-P 2ybc'
_space_group_name_H-M_alt 'P 1 21/c 1'
_symmetry_space_group_name_Hall '-P 2ybc'
_symmetry_space_group_name_H-M 'P 1 21/c 1'
_atom_sites_solution_hydrogens geom
_atom_sites_solution_primary direct
_atom_sites_solution_secondary difmap
_audit_creation_method SHELXL-2014/7
_audit_update_record
;
2017-03-19 deposited with the CCDC.
2017-09-07 downloaded from the CCDC.
;
_cell_angle_alpha 90
_cell_angle_beta 96.4368(15)
_cell_angle_gamma 90
_cell_formula_units_Z 4
_cell_length_a 12.7631(14)
_cell_length_b 15.6460(17)
_cell_length_c 29.910(3)
_cell_measurement_reflns_used 9996
_cell_measurement_temperature 133(2)
_cell_measurement_theta_max 26.24
_cell_measurement_theta_min 2.38
_cell_volume 5935.1(11)
_computing_cell_refinement 'Bruker SAINT 8.34a, 2013'
_computing_data_collection 'Bruker APEX2 2014.11-0, 2014'
_computing_data_reduction 'Bruker SAINT 8.34a, 2013'
_computing_molecular_graphics 'Bruker SHELXTL'
_computing_publication_material 'Bruker SHELXTL'
_computing_structure_refinement 'SHELXL-2014/7 (Sheldrick, 2014)'
_computing_structure_solution 'Bruker SHELXTL 2014/4'
_diffrn_ambient_temperature 133(2)
_diffrn_measured_fraction_theta_full 1.000
_diffrn_measured_fraction_theta_max 0.997
_diffrn_measurement_device_type 'Bruker SMART APEX II CCD'
_diffrn_measurement_method '\f and \w scans'
_diffrn_radiation_type MoK\a
_diffrn_radiation_wavelength 0.71073
_diffrn_reflns_av_R_equivalents 0.0739
_diffrn_reflns_av_unetI/netI 0.0575
_diffrn_reflns_Laue_measured_fraction_full 1.000
_diffrn_reflns_Laue_measured_fraction_max 0.997
_diffrn_reflns_limit_h_max 15
_diffrn_reflns_limit_h_min -15
_diffrn_reflns_limit_k_max 19
_diffrn_reflns_limit_k_min -19
_diffrn_reflns_limit_l_max 37
_diffrn_reflns_limit_l_min -37
_diffrn_reflns_number 64185
_diffrn_reflns_point_group_measured_fraction_full 1.000
_diffrn_reflns_point_group_measured_fraction_max 0.997
_diffrn_reflns_theta_full 25.500
_diffrn_reflns_theta_max 26.430
_diffrn_reflns_theta_min 1.370
_diffrn_source 'fine-focus sealed tube'
_exptl_absorpt_coefficient_mu 1.454
_exptl_absorpt_correction_T_max 0.8013
_exptl_absorpt_correction_T_min 0.6949
_exptl_absorpt_correction_type multi-scan
_exptl_absorpt_process_details 'Bruker SADABS 2014/5'
_exptl_crystal_colour pink
_exptl_crystal_density_diffrn 1.172
_exptl_crystal_density_meas ?
_exptl_crystal_density_method not_measured
_exptl_crystal_description rod
_exptl_crystal_F_000 2180
_exptl_crystal_size_max 0.224
_exptl_crystal_size_mid 0.035
_exptl_crystal_size_min 0.030
_refine_diff_density_max 0.751
_refine_diff_density_min -0.555
_refine_diff_density_rms 0.090
_refine_ls_extinction_method none
_refine_ls_goodness_of_fit_ref 0.985
_refine_ls_hydrogen_treatment constr
_refine_ls_matrix_type full
_refine_ls_number_parameters 610
_refine_ls_number_reflns 12175
_refine_ls_number_restraints 0
_refine_ls_restrained_S_all 0.985
_refine_ls_R_factor_all 0.0565
_refine_ls_R_factor_gt 0.0335
_refine_ls_shift/su_max 0.001
_refine_ls_shift/su_mean 0.000
_refine_ls_structure_factor_coef Fsqd
_refine_ls_weighting_details 'w=1/[\s^2^(Fo^2^)+(0.0345P)^2^] where P=(Fo^2^+2Fc^2^)/3'
_refine_ls_weighting_scheme calc
_refine_ls_wR_factor_gt 0.0672
_refine_ls_wR_factor_ref 0.0741
_reflns_Friedel_coverage 0.000
_reflns_number_gt 9178
_reflns_number_total 12175
_reflns_threshold_expression 'I > 2\s(I)'
_cod_data_source_file c7sc02337e2.cif
_cod_data_source_block ctp64
_cod_depositor_comments
;
The following automatic conversions were performed:

'_exptl_crystal_density_meas' value 'not_measured' was changed to '?'
- the value is perceived as not measured.

Automatic conversion script
Id: cif_fix_values 4973 2017-02-22 13:04:09Z antanas 
;
_cod_original_cell_volume 5935.2(11)
_cod_database_code 1546974
_shelx_shelxl_version_number 2014/7
_shelx_space_group_comment
; 
The symmetry employed for this shelxl refinement is uniquely defined 
by the following loop, which should always be used as a source of 
symmetry information in preference to the above space-group names. 
They are only intended as comments. 
;
_shelx_estimated_absorpt_t_min 0.737
_shelx_estimated_absorpt_t_max 0.958

loop_
_space_group_symop_operation_xyz
'x, y, z'
'-x, y+1/2, -z+1/2'
'-x, -y, -z'
'x, -y-1/2, z-1/2'

loop_
_atom_site_label
_atom_site_type_symbol
_atom_site_fract_x
_atom_site_fract_y
_atom_site_fract_z
_atom_site_U_iso_or_equiv
_atom_site_adp_type
_atom_site_occupancy
_atom_site_site_symmetry_order
_atom_site_calc_flag
_atom_site_refinement_flags_posn
_atom_site_refinement_flags_adp
Er1 Er 0.56429(2) 0.31245(2) 0.31072(2) 0.01589(5) Uani 1 1 d . .
O1 O 0.40162(16) 0.32706(13) 0.30776(7) 0.0194(5) Uani 1 1 d . .
O2 O 0.64266(16) 0.42771(13) 0.30509(7) 0.0184(5) Uani 1 1 d . .
O3 O 0.63085(17) 0.22774(13) 0.35940(7) 0.0210(5) Uani 1 1 d . .
C1 C 0.5556(3) 0.16627(19) 0.26138(10) 0.0196(7) Uani 1 1 d . .
C2 C 0.4822(2) 0.2227(2) 0.23808(11) 0.0208(7) Uani 1 1 d . .
C3 C 0.5178(2) 0.29710(18) 0.21801(10) 0.0184(7) Uani 1 1 d . .
C4 C 0.6248(2) 0.32057(19) 0.22590(10) 0.0185(7) Uani 1 1 d . .
C5 C 0.6990(2) 0.26557(19) 0.24990(10) 0.0186(7) Uani 1 1 d . .
C6 C 0.6633(2) 0.1888(2) 0.26824(10) 0.0198(7) Uani 1 1 d . .
C7 C 0.5188(3) 0.08086(19) 0.27715(11) 0.0230(8) Uani 1 1 d . .
H7A H 0.4641 0.0579 0.2548 0.034 Uiso 1 1 calc R U
H7B H 0.4899 0.0881 0.3059 0.034 Uiso 1 1 calc R U
H7C H 0.5785 0.0411 0.2810 0.034 Uiso 1 1 calc R U
C8 C 0.4427(3) 0.3485(2) 0.18590(11) 0.0256(8) Uani 1 1 d . .
H8A H 0.3854 0.3115 0.1727 0.038 Uiso 1 1 calc R U
H8B H 0.4807 0.3718 0.1619 0.038 Uiso 1 1 calc R U
H8C H 0.4134 0.3955 0.2022 0.038 Uiso 1 1 calc R U
C9 C 0.8149(2) 0.2863(2) 0.25415(12) 0.0253(8) Uani 1 1 d . .
H9A H 0.8274 0.3322 0.2331 0.038 Uiso 1 1 calc R U
H9B H 0.8546 0.2353 0.2472 0.038 Uiso 1 1 calc R U
H9C H 0.8380 0.3049 0.2850 0.038 Uiso 1 1 calc R U
C10 C 0.3648(2) 0.20403(19) 0.23757(11) 0.0233(8) Uani 1 1 d . .
H10A H 0.3403 0.1767 0.2084 0.028 Uiso 1 1 calc R U
H10B H 0.3566 0.1613 0.2614 0.028 Uiso 1 1 calc R U
C11 C 0.2910(3) 0.2780(2) 0.24418(11) 0.0213(7) Uani 1 1 d . .
C12 C 0.3115(2) 0.33493(19) 0.28050(11) 0.0201(7) Uani 1 1 d . .
C13 C 0.2361(2) 0.4000(2) 0.28728(10) 0.0195(7) Uani 1 1 d . .
C14 C 0.1455(3) 0.4040(2) 0.25652(11) 0.0237(8) Uani 1 1 d . .
H14A H 0.0946 0.4467 0.2608 0.028 Uiso 1 1 calc R U
C15 C 0.1258(2) 0.3495(2) 0.22034(11) 0.0234(8) Uani 1 1 d . .
C16 C 0.1993(3) 0.2861(2) 0.21489(11) 0.0237(8) Uani 1 1 d . .
H16A H 0.1865 0.2473 0.1905 0.028 Uiso 1 1 calc R U
C17 C 0.0279(3) 0.3584(2) 0.18707(12) 0.0318(9) Uani 1 1 d . .
H17A H -0.0218 0.3974 0.1993 0.048 Uiso 1 1 calc R U
H17B H -0.0052 0.3022 0.1818 0.048 Uiso 1 1 calc R U
H17C H 0.0473 0.3813 0.1586 0.048 Uiso 1 1 calc R U
C18 C 0.2542(2) 0.4633(2) 0.32662(10) 0.0201(7) Uani 1 1 d . .
C19 C 0.2662(3) 0.4153(2) 0.37195(11) 0.0235(8) Uani 1 1 d . .
H19A H 0.2011 0.3825 0.3751 0.028 Uiso 1 1 calc R U
H19B H 0.3255 0.3744 0.3727 0.028 Uiso 1 1 calc R U
C20 C 0.2868(3) 0.4784(2) 0.41138(11) 0.0266(8) Uani 1 1 d . .
H20A H 0.2961 0.4460 0.4404 0.032 Uiso 1 1 calc R U
C21 C 0.3874(3) 0.5302(2) 0.40624(11) 0.0278(8) Uani 1 1 d . .
H21A H 0.4019 0.5699 0.4320 0.033 Uiso 1 1 calc R U
H21B H 0.4483 0.4910 0.4061 0.033 Uiso 1 1 calc R U
C22 C 0.3730(3) 0.5806(2) 0.36249(11) 0.0250(8) Uani 1 1 d . .
H22A H 0.4384 0.6144 0.3594 0.030 Uiso 1 1 calc R U
C23 C 0.2794(3) 0.6413(2) 0.36256(12) 0.0277(8) Uani 1 1 d . .
H23A H 0.2705 0.6746 0.3342 0.033 Uiso 1 1 calc R U
H23B H 0.2921 0.6819 0.3880 0.033 Uiso 1 1 calc R U
C24 C 0.1799(3) 0.5891(2) 0.36711(11) 0.0266(8) Uani 1 1 d . .
H24A H 0.1179 0.6283 0.3667 0.032 Uiso 1 1 calc R U
C25 C 0.1615(3) 0.5258(2) 0.32770(11) 0.0252(8) Uani 1 1 d . .
H25A H 0.1517 0.5580 0.2991 0.030 Uiso 1 1 calc R U
H25B H 0.0962 0.4930 0.3304 0.030 Uiso 1 1 calc R U
C26 C 0.3530(2) 0.5180(2) 0.32271(11) 0.0222(7) Uani 1 1 d . .
H26A H 0.3437 0.5506 0.2942 0.027 Uiso 1 1 calc R U
H26B H 0.4150 0.4802 0.3220 0.027 Uiso 1 1 calc R U
C27 C 0.1934(3) 0.5397(2) 0.41142(11) 0.0305(9) Uani 1 1 d . .
H27A H 0.1284 0.5071 0.4150 0.037 Uiso 1 1 calc R U
H27B H 0.2061 0.5801 0.4369 0.037 Uiso 1 1 calc R U
C28 C 0.6585(2) 0.40795(19) 0.20945(10) 0.0193(7) Uani 1 1 d . .
H28A H 0.6943 0.3984 0.1822 0.023 Uiso 1 1 calc R U
H28B H 0.5936 0.4411 0.2001 0.023 Uiso 1 1 calc R U
C29 C 0.7304(2) 0.46388(19) 0.24148(11) 0.0196(7) Uani 1 1 d . .
C30 C 0.7204(2) 0.47074(18) 0.28794(11) 0.0170(7) Uani 1 1 d . .
C31 C 0.7929(2) 0.52116(19) 0.31562(11) 0.0191(7) Uani 1 1 d . .
C32 C 0.8681(2) 0.5670(2) 0.29497(11) 0.0208(7) Uani 1 1 d . .
H32A H 0.9172 0.6011 0.3133 0.025 Uiso 1 1 calc R U
C33 C 0.8750(2) 0.5651(2) 0.24883(12) 0.0249(8) Uani 1 1 d . .
C34 C 0.8065(2) 0.51200(19) 0.22318(11) 0.0216(7) Uani 1 1 d . .
H34A H 0.8114 0.5081 0.1918 0.026 Uiso 1 1 calc R U
C35 C 0.9540(3) 0.6202(2) 0.22808(13) 0.0368(9) Uani 1 1 d . .
H35A H 1.0074 0.6409 0.2517 0.055 Uiso 1 1 calc R U
H35B H 0.9177 0.6690 0.2128 0.055 Uiso 1 1 calc R U
H35C H 0.9882 0.5864 0.2063 0.055 Uiso 1 1 calc R U
C36 C 0.7891(2) 0.5274(2) 0.36660(11) 0.0215(7) Uani 1 1 d . .
C37 C 0.8010(3) 0.4384(2) 0.38880(11) 0.0248(8) Uani 1 1 d . .
H37A H 0.7451 0.4001 0.3746 0.030 Uiso 1 1 calc R U
H37B H 0.8700 0.4137 0.3836 0.030 Uiso 1 1 calc R U
C38 C 0.7935(3) 0.4431(2) 0.43947(11) 0.0305(8) Uani 1 1 d . .
H38A H 0.7994 0.3843 0.4526 0.037 Uiso 1 1 calc R U
C39 C 0.8833(3) 0.4986(3) 0.46153(12) 0.0403(10) Uani 1 1 d . .
H39A H 0.8792 0.5023 0.4943 0.048 Uiso 1 1 calc R U
H39B H 0.9520 0.4729 0.4567 0.048 Uiso 1 1 calc R U
C40 C 0.8743(3) 0.5877(2) 0.44077(12) 0.0372(10) Uani 1 1 d . .
H40A H 0.9337 0.6240 0.4547 0.045 Uiso 1 1 calc R U
C41 C 0.7694(3) 0.6277(3) 0.44991(12) 0.0393(10) Uani 1 1 d . .
H41A H 0.7659 0.6313 0.4828 0.047 Uiso 1 1 calc R U
H41B H 0.7638 0.6863 0.4374 0.047 Uiso 1 1 calc R U
C42 C 0.6783(3) 0.5730(2) 0.42811(11) 0.0272(8) Uani 1 1 d . .
H42A H 0.6096 0.5989 0.4341 0.033 Uiso 1 1 calc R U
C43 C 0.6844(2) 0.5687(2) 0.37717(10) 0.0218(7) Uani 1 1 d . .
H43A H 0.6788 0.6271 0.3644 0.026 Uiso 1 1 calc R U
H43B H 0.6243 0.5348 0.3628 0.026 Uiso 1 1 calc R U
C44 C 0.8785(3) 0.5833(2) 0.39017(11) 0.0308(9) Uani 1 1 d . .
H44A H 0.9474 0.5594 0.3841 0.037 Uiso 1 1 calc R U
H44B H 0.8728 0.6417 0.3775 0.037 Uiso 1 1 calc R U
C45 C 0.6875(3) 0.4825(2) 0.44788(11) 0.0324(9) Uani 1 1 d . .
H45A H 0.6822 0.4848 0.4806 0.039 Uiso 1 1 calc R U
H45B H 0.6291 0.4466 0.4337 0.039 Uiso 1 1 calc R U
C46 C 0.7432(3) 0.1338(2) 0.29712(11) 0.0215(7) Uani 1 1 d . .
H46A H 0.7616 0.0849 0.2784 0.026 Uiso 1 1 calc R U
H46B H 0.8081 0.1682 0.3041 0.026 Uiso 1 1 calc R U
C47 C 0.7136(2) 0.0978(2) 0.34124(11) 0.0214(7) Uani 1 1 d . .
C48 C 0.6605(2) 0.1470(2) 0.37105(11) 0.0199(7) Uani 1 1 d . .
C49 C 0.6364(3) 0.1103(2) 0.41193(11) 0.0231(7) Uani 1 1 d . .
C50 C 0.6718(3) 0.0274(2) 0.42154(11) 0.0280(8) Uani 1 1 d . .
H50A H 0.6571 0.0027 0.4492 0.034 Uiso 1 1 calc R U
C51 C 0.7270(3) -0.0211(2) 0.39350(12) 0.0284(8) Uani 1 1 d . .
C52 C 0.7461(3) 0.0151(2) 0.35302(11) 0.0256(8) Uani 1 1 d . .
H52A H 0.7823 -0.0174 0.3327 0.031 Uiso 1 1 calc R U
C53 C 0.7649(3) -0.1102(2) 0.40655(13) 0.0397(10) Uani 1 1 d . .
H53A H 0.7042 -0.1464 0.4110 0.060 Uiso 1 1 calc R U
H53B H 0.8127 -0.1076 0.4345 0.060 Uiso 1 1 calc R U
H53C H 0.8022 -0.1343 0.3826 0.060 Uiso 1 1 calc R U
C54 C 0.5741(3) 0.1598(2) 0.44475(11) 0.0238(8) Uani 1 1 d . .
C55 C 0.6354(3) 0.2408(2) 0.46189(11) 0.0264(8) Uani 1 1 d . .
H55A H 0.7046 0.2243 0.4777 0.032 Uiso 1 1 calc R U
H55B H 0.6479 0.2775 0.4360 0.032 Uiso 1 1 calc R U
C56 C 0.5723(3) 0.2910(2) 0.49405(12) 0.0354(10) Uani 1 1 d . .
H56A H 0.6122 0.3437 0.5043 0.042 Uiso 1 1 calc R U
C57 C 0.5576(3) 0.2356(2) 0.53482(12) 0.0405(10) Uani 1 1 d . .
H57A H 0.5196 0.2682 0.5564 0.049 Uiso 1 1 calc R U
H57B H 0.6272 0.2185 0.5502 0.049 Uiso 1 1 calc R U
C58 C 0.4938(3) 0.1558(2) 0.51860(12) 0.0379(10) Uani 1 1 d . .
H58A H 0.4835 0.1189 0.5450 0.046 Uiso 1 1 calc R U
C59 C 0.3864(3) 0.1818(3) 0.49487(13) 0.0435(10) Uani 1 1 d . .
H59A H 0.3451 0.1301 0.4852 0.052 Uiso 1 1 calc R U
H59B H 0.3468 0.2145 0.5158 0.052 Uiso 1 1 calc R U
C60 C 0.4026(3) 0.2365(2) 0.45406(12) 0.0358(9) Uani 1 1 d . .
H60A H 0.3327 0.2539 0.4383 0.043 Uiso 1 1 calc R U
C61 C 0.4640(3) 0.1850(2) 0.42181(11) 0.0295(8) Uani 1 1 d . .
H61A H 0.4719 0.2197 0.3947 0.035 Uiso 1 1 calc R U
H61B H 0.4239 0.1328 0.4122 0.035 Uiso 1 1 calc R U
C62 C 0.5563(3) 0.1059(2) 0.48604(11) 0.0326(9) Uani 1 1 d . .
H62A H 0.6254 0.0887 0.5019 0.039 Uiso 1 1 calc R U
H62B H 0.5173 0.0533 0.4761 0.039 Uiso 1 1 calc R U
C63 C 0.4664(3) 0.3164(2) 0.46971(13) 0.0420(10) Uani 1 1 d . .
H63A H 0.4772 0.3523 0.4434 0.050 Uiso 1 1 calc R U
H63B H 0.4267 0.3504 0.4901 0.050 Uiso 1 1 calc R U

loop_
_atom_site_aniso_label
_atom_site_aniso_U_11
_atom_site_aniso_U_22
_atom_site_aniso_U_33
_atom_site_aniso_U_23
_atom_site_aniso_U_13
_atom_site_aniso_U_12
Er1 0.01817(8) 0.01219(7) 0.01850(8) -0.00039(7) 0.00732(5) -0.00087(7)
O1 0.0161(11) 0.0230(13) 0.0200(12) -0.0019(9) 0.0055(9) 0.0015(9)
O2 0.0204(12) 0.0155(11) 0.0208(12) 0.0004(9) 0.0090(9) -0.0048(9)
O3 0.0295(13) 0.0150(11) 0.0199(12) 0.0004(9) 0.0092(10) 0.0021(10)
C1 0.0262(19) 0.0145(17) 0.0195(17) -0.0017(13) 0.0087(14) -0.0004(13)
C2 0.0257(19) 0.0172(16) 0.0210(18) -0.0076(14) 0.0090(15) -0.0010(14)
C3 0.0256(18) 0.0146(17) 0.0163(16) -0.0045(13) 0.0074(13) 0.0003(13)
C4 0.0251(17) 0.0136(16) 0.0183(16) -0.0027(13) 0.0094(13) 0.0017(14)
C5 0.0242(18) 0.0153(17) 0.0187(17) -0.0054(13) 0.0124(14) -0.0008(14)
C6 0.0293(18) 0.0159(16) 0.0163(16) -0.0057(14) 0.0123(13) 0.0049(15)
C7 0.0271(19) 0.0182(18) 0.0237(19) 0.0042(14) 0.0030(15) -0.0047(14)
C8 0.0300(19) 0.0223(17) 0.0242(19) 0.0016(15) 0.0018(15) -0.0034(16)
C9 0.0229(18) 0.0180(17) 0.037(2) 0.0046(15) 0.0145(16) 0.0045(14)
C10 0.0262(18) 0.0188(18) 0.0249(18) -0.0021(14) 0.0033(15) -0.0018(14)
C11 0.0237(18) 0.0167(16) 0.0249(19) 0.0014(14) 0.0089(15) -0.0047(14)
C12 0.0213(18) 0.0199(18) 0.0199(18) 0.0040(13) 0.0056(14) -0.0055(13)
C13 0.0203(17) 0.0218(17) 0.0177(17) -0.0002(14) 0.0082(14) -0.0017(14)
C14 0.0234(19) 0.0240(18) 0.0245(19) 0.0019(15) 0.0063(15) -0.0004(15)
C15 0.0182(18) 0.0298(19) 0.0227(19) 0.0026(15) 0.0038(14) -0.0074(15)
C16 0.029(2) 0.0209(18) 0.0223(19) -0.0032(14) 0.0071(15) -0.0081(15)
C17 0.027(2) 0.038(2) 0.029(2) -0.0009(17) 0.0020(16) 0.0000(17)
C18 0.0187(17) 0.0244(18) 0.0180(17) 0.0005(14) 0.0060(14) 0.0020(14)
C19 0.0235(18) 0.0235(19) 0.0253(19) 0.0029(15) 0.0101(15) 0.0007(14)
C20 0.031(2) 0.033(2) 0.0170(18) 0.0029(15) 0.0080(15) 0.0072(16)
C21 0.028(2) 0.031(2) 0.0238(19) -0.0053(16) 0.0019(15) 0.0047(16)
C22 0.0252(19) 0.0225(19) 0.028(2) -0.0049(15) 0.0084(15) -0.0018(15)
C23 0.037(2) 0.0240(19) 0.0226(19) -0.0048(15) 0.0030(16) 0.0037(16)
C24 0.0263(19) 0.029(2) 0.0260(19) -0.0034(15) 0.0076(15) 0.0106(15)
C25 0.0215(18) 0.0303(19) 0.0251(19) 0.0013(15) 0.0087(15) 0.0059(15)
C26 0.0239(18) 0.0218(18) 0.0226(18) 0.0004(14) 0.0096(15) 0.0007(14)
C27 0.030(2) 0.040(2) 0.0238(19) -0.0032(16) 0.0115(16) 0.0057(17)
C28 0.0238(18) 0.0161(17) 0.0195(17) 0.0032(13) 0.0089(14) -0.0010(13)
C29 0.0203(17) 0.0136(16) 0.0255(19) -0.0003(14) 0.0047(14) 0.0048(13)
C30 0.0141(16) 0.0127(15) 0.0254(18) 0.0013(13) 0.0073(14) 0.0032(13)
C31 0.0173(17) 0.0142(16) 0.0260(19) 0.0023(14) 0.0031(14) 0.0050(13)
C32 0.0164(17) 0.0167(17) 0.0293(19) 0.0006(15) 0.0030(14) 0.0002(14)
C33 0.0200(18) 0.0195(17) 0.037(2) 0.0068(16) 0.0103(15) 0.0010(15)
C34 0.0225(18) 0.0183(17) 0.0262(19) 0.0037(14) 0.0121(15) 0.0024(14)
C35 0.031(2) 0.038(2) 0.044(2) 0.0065(19) 0.0141(18) -0.0144(18)
C36 0.0181(17) 0.0202(17) 0.0265(19) -0.0006(14) 0.0042(14) -0.0009(14)
C37 0.0205(18) 0.0255(18) 0.0277(19) 0.0025(16) -0.0001(15) 0.0025(15)
C38 0.031(2) 0.033(2) 0.027(2) 0.0094(16) -0.0030(16) -0.0045(17)
C39 0.030(2) 0.064(3) 0.025(2) 0.0055(19) -0.0046(17) -0.005(2)
C40 0.032(2) 0.047(3) 0.031(2) -0.0038(18) -0.0010(17) -0.0194(19)
C41 0.055(3) 0.042(2) 0.021(2) -0.0076(17) 0.0057(18) -0.014(2)
C42 0.030(2) 0.030(2) 0.0219(19) -0.0044(16) 0.0060(15) -0.0040(16)
C43 0.0208(18) 0.0205(17) 0.0245(19) -0.0016(15) 0.0035(14) -0.0016(14)
C44 0.026(2) 0.036(2) 0.030(2) 0.0009(17) 0.0011(16) -0.0089(16)
C45 0.035(2) 0.043(2) 0.0196(19) 0.0005(16) 0.0021(16) -0.0077(18)
C46 0.0267(19) 0.0160(17) 0.0233(18) -0.0003(14) 0.0094(15) 0.0065(14)
C47 0.0238(18) 0.0185(17) 0.0229(19) 0.0012(14) 0.0063(15) 0.0008(14)
C48 0.0252(18) 0.0137(16) 0.0214(18) 0.0002(14) 0.0048(14) -0.0003(14)
C49 0.0294(19) 0.0178(17) 0.0226(19) -0.0028(14) 0.0054(15) 0.0003(14)
C50 0.042(2) 0.0234(19) 0.0201(19) 0.0035(15) 0.0080(16) 0.0030(16)
C51 0.038(2) 0.0181(18) 0.030(2) 0.0033(15) 0.0046(17) 0.0035(16)
C52 0.031(2) 0.0191(18) 0.028(2) -0.0029(15) 0.0093(16) 0.0061(15)
C53 0.060(3) 0.026(2) 0.034(2) 0.0075(17) 0.011(2) 0.0130(19)
C54 0.038(2) 0.0159(17) 0.0191(18) 0.0023(13) 0.0106(16) 0.0007(15)
C55 0.037(2) 0.0200(18) 0.0226(19) -0.0042(15) 0.0063(16) -0.0016(15)
C56 0.061(3) 0.023(2) 0.024(2) -0.0061(15) 0.0147(19) -0.0031(18)
C57 0.066(3) 0.033(2) 0.025(2) -0.0050(17) 0.016(2) 0.003(2)
C58 0.067(3) 0.026(2) 0.026(2) 0.0008(16) 0.024(2) -0.0020(19)
C59 0.058(3) 0.040(2) 0.038(2) 0.001(2) 0.029(2) 0.000(2)
C60 0.040(2) 0.039(2) 0.031(2) 0.0076(18) 0.0151(18) 0.0076(18)
C61 0.036(2) 0.0258(19) 0.030(2) 0.0021(17) 0.0155(16) -0.0026(17)
C62 0.057(3) 0.0185(18) 0.026(2) 0.0025(15) 0.0171(18) -0.0021(17)
C63 0.063(3) 0.032(2) 0.037(2) 0.0030(19) 0.029(2) 0.012(2)

loop_
_atom_type_symbol
_atom_type_description
_atom_type_scat_dispersion_real
_atom_type_scat_dispersion_imag
_atom_type_scat_source
C C 0.0033 0.0016 'International Tables Vol C Tables 4.2.6.8 and 6.1.1.4'
H H 0.0000 0.0000 'International Tables Vol C Tables 4.2.6.8 and 6.1.1.4'
O O 0.0106 0.0060 'International Tables Vol C Tables 4.2.6.8 and 6.1.1.4'
Er Er -0.2586 4.9576 'International Tables Vol C Tables 4.2.6.8 and 6.1.1.4'

loop_
_geom_angle_atom_site_label_1
_geom_angle_atom_site_label_2
_geom_angle_atom_site_label_3
_geom_angle
Cnt Er1 O1 104.6
Cnt Er1 O2 102.4
Cnt Er1 O3 102.8
O2 Er1 O3 116.58(8)
O2 Er1 O1 112.85(8)
O3 Er1 O1 115.29(8)
O2 Er1 C2 122.24(9)
O3 Er1 C2 108.87(9)
O1 Er1 C2 74.16(9)
O2 Er1 C6 109.15(9)
O3 Er1 C6 72.38(9)
O1 Er1 C6 125.11(9)
C2 Er1 C6 53.79(9)
O2 Er1 C1 132.61(8)
O3 Er1 C1 80.34(9)
O1 Er1 C1 95.14(9)
C2 Er1 C1 30.26(9)
C6 Er1 C1 30.18(9)
O2 Er1 C4 72.31(8)
O3 Er1 C4 122.91(8)
O1 Er1 C4 109.84(9)
C2 Er1 C4 53.29(9)
C6 Er1 C4 53.29(9)
C1 Er1 C4 62.23(9)
O2 Er1 C5 80.50(8)
O3 Er1 C5 93.26(9)
O1 Er1 C5 134.32(9)
C2 Er1 C5 62.74(9)
C6 Er1 C5 30.15(9)
C1 Er1 C5 53.44(9)
C4 Er1 C5 29.93(9)
O2 Er1 C3 92.58(8)
O3 Er1 C3 131.94(8)
O1 Er1 C3 82.33(8)
C2 Er1 C3 29.74(9)
C6 Er1 C3 61.86(9)
C1 Er1 C3 52.74(9)
C4 Er1 C3 29.57(9)
C5 Er1 C3 52.72(9)
C12 O1 Er1 145.17(19)
C30 O2 Er1 147.80(18)
C48 O3 Er1 148.90(19)
C6 C1 C2 119.8(3)
C6 C1 C7 120.5(3)
C2 C1 C7 119.6(3)
C6 C1 Er1 74.38(17)
C2 C1 Er1 74.12(17)
C7 C1 Er1 124.8(2)
C3 C2 C1 119.9(3)
C3 C2 C10 121.2(3)
C1 C2 C10 118.8(3)
C3 C2 Er1 78.36(18)
C1 C2 Er1 75.62(18)
C10 C2 Er1 113.61(19)
C2 C3 C4 119.8(3)
C2 C3 C8 119.9(3)
C4 C3 C8 120.1(3)
C2 C3 Er1 71.90(18)
C4 C3 Er1 73.49(17)
C8 C3 Er1 129.6(2)
C3 C4 C5 120.5(3)
C3 C4 C28 118.7(3)
C5 C4 C28 120.7(3)
C3 C4 Er1 76.94(17)
C5 C4 Er1 75.13(17)
C28 C4 Er1 117.26(19)
C4 C5 C6 119.1(3)
C4 C5 C9 120.5(3)
C6 C5 C9 120.4(3)
C4 C5 Er1 74.93(17)
C6 C5 Er1 73.55(16)
C9 C5 Er1 124.7(2)
C1 C6 C5 120.4(3)
C1 C6 C46 121.2(3)
C5 C6 C46 118.3(3)
C1 C6 Er1 75.44(17)
C5 C6 Er1 76.30(17)
C46 C6 Er1 117.11(19)
C11 C10 C2 118.4(3)
C16 C11 C12 120.0(3)
C16 C11 C10 118.6(3)
C12 C11 C10 121.3(3)
O1 C12 C11 119.0(3)
O1 C12 C13 121.6(3)
C11 C12 C13 119.4(3)
C14 C13 C12 117.3(3)
C14 C13 C18 121.2(3)
C12 C13 C18 121.4(3)
C15 C14 C13 123.7(3)
C14 C15 C16 117.9(3)
C14 C15 C17 121.6(3)
C16 C15 C17 120.5(3)
C11 C16 C15 121.7(3)
C13 C18 C25 112.1(3)
C13 C18 C26 110.8(2)
C25 C18 C26 106.6(3)
C13 C18 C19 110.6(3)
C25 C18 C19 106.9(2)
C26 C18 C19 109.6(3)
C20 C19 C18 110.7(3)
C27 C20 C19 109.6(3)
C27 C20 C21 109.2(3)
C19 C20 C21 109.5(3)
C22 C21 C20 109.7(3)
C21 C22 C23 109.9(3)
C21 C22 C26 109.2(3)
C23 C22 C26 109.6(3)
C22 C23 C24 109.0(3)
C27 C24 C23 109.5(3)
C27 C24 C25 109.4(3)
C23 C24 C25 109.4(3)
C24 C25 C18 112.0(3)
C18 C26 C22 111.2(2)
C24 C27 C20 109.2(3)
C29 C28 C4 118.7(3)
C34 C29 C30 119.3(3)
C34 C29 C28 117.5(3)
C30 C29 C28 123.2(3)
O2 C30 C31 121.2(3)
O2 C30 C29 119.2(3)
C31 C30 C29 119.6(3)
C32 C31 C30 117.7(3)
C32 C31 C36 120.4(3)
C30 C31 C36 121.8(3)
C33 C32 C31 123.4(3)
C34 C33 C32 117.2(3)
C34 C33 C35 121.8(3)
C32 C33 C35 121.0(3)
C33 C34 C29 122.5(3)
C31 C36 C44 112.7(3)
C31 C36 C37 110.9(3)
C44 C36 C37 106.4(3)
C31 C36 C43 110.7(3)
C44 C36 C43 106.4(3)
C37 C36 C43 109.5(3)
C38 C37 C36 111.6(3)
C39 C38 C37 109.1(3)
C39 C38 C45 109.5(3)
C37 C38 C45 109.7(3)
C40 C39 C38 109.0(3)
C44 C40 C39 110.7(3)
C44 C40 C41 109.0(3)
C39 C40 C41 109.2(3)
C42 C41 C40 109.5(3)
C41 C42 C45 109.3(3)
C41 C42 C43 109.1(3)
C45 C42 C43 109.4(3)
C42 C43 C36 111.2(3)
C40 C44 C36 111.9(3)
C38 C45 C42 109.8(3)
C47 C46 C6 119.0(3)
C52 C47 C48 119.9(3)
C52 C47 C46 117.9(3)
C48 C47 C46 122.1(3)
O3 C48 C47 119.2(3)
O3 C48 C49 121.3(3)
C47 C48 C49 119.4(3)
C50 C49 C48 117.3(3)
C50 C49 C54 121.1(3)
C48 C49 C54 121.6(3)
C51 C50 C49 124.2(3)
C50 C51 C52 117.3(3)
C50 C51 C53 121.3(3)
C52 C51 C53 121.4(3)
C51 C52 C47 121.7(3)
C62 C54 C49 111.7(3)
C62 C54 C61 106.8(3)
C49 C54 C61 110.8(3)
C62 C54 C55 107.4(3)
C49 C54 C55 110.2(3)
C61 C54 C55 109.8(3)
C56 C55 C54 110.2(3)
C63 C56 C57 110.5(3)
C63 C56 C55 109.6(3)
C57 C56 C55 109.3(3)
C56 C57 C58 108.5(3)
C59 C58 C62 110.1(3)
C59 C58 C57 110.3(3)
C62 C58 C57 108.5(3)
C60 C59 C58 109.1(3)
C59 C60 C63 109.2(3)
C59 C60 C61 109.4(3)
C63 C60 C61 109.2(3)
C60 C61 C54 110.9(3)
C54 C62 C58 111.3(3)
C56 C63 C60 110.3(3)

loop_
_geom_bond_atom_site_label_1
_geom_bond_atom_site_label_2
_geom_bond_distance
Er1 Cnt 2.336
Er1 O2 2.078(2)
Er1 O3 2.079(2)
Er1 O1 2.081(2)
Er1 C2 2.698(3)
Er1 C6 2.704(3)
Er1 C1 2.717(3)
Er1 C4 2.736(3)
Er1 C5 2.739(3)
Er1 C3 2.780(3)
O1 C12 1.339(4)
O2 C30 1.348(3)
O3 C48 1.353(4)
C1 C6 1.411(4)
C1 C2 1.413(4)
C1 C7 1.510(4)
C2 C3 1.408(4)
C2 C10 1.525(4)
C3 C4 1.409(4)
C3 C8 1.510(4)
C4 C5 1.414(4)
C4 C28 1.531(4)
C5 C6 1.416(4)
C5 C9 1.506(4)
C6 C46 1.527(4)
C10 C11 1.518(4)
C11 C16 1.387(4)
C11 C12 1.407(4)
C12 C13 1.431(4)
C13 C14 1.396(4)
C13 C18 1.535(4)
C14 C15 1.379(4)
C15 C16 1.387(5)
C15 C17 1.514(4)
C18 C25 1.538(4)
C18 C26 1.540(4)
C18 C19 1.542(4)
C19 C20 1.538(4)
C20 C27 1.531(4)
C20 C21 1.541(5)
C21 C22 1.521(4)
C22 C23 1.527(4)
C22 C26 1.541(4)
C23 C24 1.530(5)
C24 C27 1.527(5)
C24 C25 1.537(4)
C28 C29 1.526(4)
C29 C34 1.389(4)
C29 C30 1.414(4)
C30 C31 1.411(4)
C31 C32 1.396(4)
C31 C36 1.534(4)
C32 C33 1.393(4)
C33 C34 1.376(4)
C33 C35 1.511(4)
C36 C44 1.543(4)
C36 C37 1.544(4)
C36 C43 1.548(4)
C37 C38 1.531(4)
C38 C39 1.528(5)
C38 C45 1.533(5)
C39 C40 1.525(5)
C40 C44 1.522(5)
C40 C41 1.530(5)
C41 C42 1.529(5)
C42 C45 1.534(5)
C42 C43 1.536(4)
C46 C47 1.521(4)
C47 C52 1.392(4)
C47 C48 1.408(4)
C48 C49 1.416(4)
C49 C50 1.392(4)
C49 C54 1.540(4)
C50 C51 1.382(5)
C51 C52 1.383(4)
C51 C53 1.511(4)
C54 C62 1.533(4)
C54 C61 1.544(5)
C54 C55 1.547(4)
C55 C56 1.537(4)
C56 C63 1.515(5)
C56 C57 1.524(5)
C57 C58 1.540(5)
C58 C59 1.526(6)
C58 C62 1.539(5)
C59 C60 1.524(5)
C60 C63 1.535(5)
C60 C61 1.537(5)
